data_4122641
loop_
_publ_author_name
'Velian, Alexandra'
'Nava, Matthew'
'Temprado, Manuel'
'Zhou, Yan'
'Field, Robert W.'
'Cummins, Christopher C.'

_publ_section_title
;
 A retro diels-alder route to diphosphorus chemistry: molecular precursor
 synthesis, kinetics of p2 transfer to 1,3-dienes, and detection of p2 by
 molecular beam mass spectrometry.
;
_journal_issue 39
_journal_name_full 'Journal of the American Chemical Society'
_journal_page_first 13586
_journal_page_last 13589
_journal_paper_doi 10.1021/ja507922x
_journal_volume 136
_journal_year 2014
_chemical_formula_sum 'C29.5 H23 Al2 Cl8 P2'
_chemical_formula_weight 776.98
_chemical_name_systematic
; 
 ? 
;
_space_group_IT_number 14
_symmetry_cell_setting monoclinic
_symmetry_space_group_name_Hall '-P 2yn'
_symmetry_space_group_name_H-M 'P 1 21/n 1'
_atom_sites_solution_hydrogens geom
_atom_sites_solution_primary direct
_atom_sites_solution_secondary difmap
_audit_creation_method SHELXL-97
_cell_angle_alpha 90.00
_cell_angle_beta 104.900(2)
_cell_angle_gamma 90.00
_cell_formula_units_Z 4
_cell_length_a 10.5027(10)
_cell_length_b 21.598(2)
_cell_length_c 14.9821(14)
_cell_measurement_temperature 100(2)
_cell_volume 3284.2(5)
_computing_structure_refinement 'SHELXL-97 (Sheldrick, 2008)'
_computing_structure_solution 'SHELXS-97 (Sheldrick, 2008)'
_diffrn_ambient_temperature 100(2)
_diffrn_measured_fraction_theta_full 0.996
_diffrn_measured_fraction_theta_max 0.996
_diffrn_radiation_monochromator graphite
_diffrn_radiation_source 'fine-focus sealed tube'
_diffrn_radiation_type MoK\a
_diffrn_radiation_wavelength 0.71073
_diffrn_reflns_av_R_equivalents 0.0541
_diffrn_reflns_av_sigmaI/netI 0.0371
_diffrn_reflns_limit_h_max 14
_diffrn_reflns_limit_h_min -14
_diffrn_reflns_limit_k_max 30
_diffrn_reflns_limit_k_min -29
_diffrn_reflns_limit_l_max 21
_diffrn_reflns_limit_l_min -20
_diffrn_reflns_number 68597
_diffrn_reflns_theta_full 30.51
_diffrn_reflns_theta_max 30.51
_diffrn_reflns_theta_min 1.69
_exptl_absorpt_coefficient_mu 0.859
_exptl_absorpt_correction_T_max 0.9267
_exptl_absorpt_correction_T_min 0.5845
_exptl_crystal_density_diffrn 1.571
_exptl_crystal_density_method 'not measured'
_exptl_crystal_F_000 1568
_exptl_crystal_size_max 0.70
_exptl_crystal_size_mid 0.11
_exptl_crystal_size_min 0.09
_refine_diff_density_max 1.391
_refine_diff_density_min -0.729
_refine_diff_density_rms 0.138
_refine_ls_extinction_method none
_refine_ls_goodness_of_fit_ref 1.197
_refine_ls_hydrogen_treatment mixed
_refine_ls_matrix_type full
_refine_ls_number_parameters 420
_refine_ls_number_reflns 9978
_refine_ls_number_restraints 72
_refine_ls_restrained_S_all 1.200
_refine_ls_R_factor_all 0.1064
_refine_ls_R_factor_gt 0.0856
_refine_ls_shift/su_max 0.000
_refine_ls_shift/su_mean 0.000
_refine_ls_structure_factor_coef Fsqd
_refine_ls_weighting_details 'calc w=1/[\s^2^(Fo^2^)+(0.0577P)^2^+20.2879P] where P=(Fo^2^+2Fc^2^)/3'
_refine_ls_weighting_scheme calc
_refine_ls_wR_factor_gt 0.2156
_refine_ls_wR_factor_ref 0.2251
_reflns_number_gt 7853
_reflns_number_total 9978
_reflns_threshold_expression >2sigma(I)
_cod_data_source_file P2A2ClAlCl4.cif
_cod_data_source_block x8_13048_final
_cod_depositor_comments 'Adding full bibliography for 4122640--4122642.cif.'
_cod_original_sg_symbol_H-M P2(1)/n
_cod_original_formula_sum 'C29.50 H23 Al2 Cl8 P2'
_cod_database_code 4122641

loop_
_symmetry_equiv_pos_as_xyz
'x, y, z'
'-x+1/2, y+1/2, -z+1/2'
'-x, -y, -z'
'x-1/2, -y-1/2, z-1/2'

loop_
_atom_site_label
_atom_site_type_symbol
_atom_site_fract_x
_atom_site_fract_y
_atom_site_fract_z
_atom_site_U_iso_or_equiv
_atom_site_adp_type
_atom_site_occupancy
_atom_site_symmetry_multiplicity
_atom_site_calc_flag
_atom_site_refinement_flags
_atom_site_disorder_assembly
_atom_site_disorder_group
P1 P -0.14136(10) -0.28533(6) 0.42467(7) 0.0196(2) Uani 1 1 d . . .
Cl1 Cl -0.14430(11) -0.12859(6) 0.47704(8) 0.0266(2) Uani 1 1 d . . .
Al1 Al 0.24776(15) -0.06228(7) 0.74549(10) 0.0248(3) Uani 1 1 d . . .
P2 P -0.07646(10) -0.21130(5) 0.52472(7) 0.0177(2) Uani 1 1 d . . .
Cl2 Cl 0.1474(2) 0.01425(7) 0.67219(11) 0.0613(6) Uani 1 1 d . . .
Cl3 Cl 0.10289(12) -0.12945(6) 0.75819(8) 0.0291(3) Uani 1 1 d . . .
Cl4 Cl 0.37597(16) -0.10345(10) 0.67284(12) 0.0540(5) Uani 1 1 d . . .
Cl5 Cl 0.36534(13) -0.03886(6) 0.87930(8) 0.0290(3) Uani 1 1 d . . .
C101 C -0.1193(4) -0.3411(2) 0.6077(3) 0.0224(9) Uani 1 1 d . . .
C102 C -0.0706(5) -0.3981(3) 0.6436(4) 0.0294(10) Uani 1 1 d . . .
H102 H -0.0840 -0.4339 0.6055 0.035 Uiso 1 1 calc R . .
C103 C -0.0015(5) -0.4020(3) 0.7364(4) 0.0357(12) Uani 1 1 d . . .
H103 H 0.0302 -0.4411 0.7618 0.043 Uiso 1 1 calc R . .
C104 C 0.0216(5) -0.3498(3) 0.7922(3) 0.0327(11) Uani 1 1 d . . .
H104 H 0.0683 -0.3533 0.8554 0.039 Uiso 1 1 calc R . .
C105 C -0.0232(5) -0.2927(3) 0.7559(3) 0.0265(10) Uani 1 1 d . . .
H105 H -0.0061 -0.2566 0.7934 0.032 Uiso 1 1 calc R . .
C106 C -0.0939(4) -0.2885(2) 0.6634(3) 0.0201(8) Uani 1 1 d . . .
C107 C -0.3240(4) -0.2938(2) 0.5168(3) 0.0210(8) Uani 1 1 d . . .
C108 C -0.4526(4) -0.3093(3) 0.4730(3) 0.0250(9) Uani 1 1 d . . .
H108 H -0.4715 -0.3466 0.4385 0.030 Uiso 1 1 calc R . .
C109 C -0.5531(5) -0.2699(3) 0.4799(3) 0.0312(11) Uani 1 1 d . . .
H109 H -0.6418 -0.2806 0.4506 0.037 Uiso 1 1 calc R . .
C110 C -0.5260(5) -0.2147(3) 0.5294(3) 0.0289(10) Uani 1 1 d . . .
H110 H -0.5960 -0.1875 0.5323 0.035 Uiso 1 1 calc R . .
C111 C -0.3974(4) -0.1992(2) 0.5744(3) 0.0244(9) Uani 1 1 d . . .
H111 H -0.3786 -0.1617 0.6083 0.029 Uiso 1 1 calc R . .
C112 C -0.2961(4) -0.2396(2) 0.5691(3) 0.0202(8) Uani 1 1 d . . .
C113 C -0.1527(4) -0.2289(2) 0.6191(3) 0.0201(8) Uani 1 1 d . . .
H113 H -0.1418 -0.1943 0.6648 0.024 Uiso 1 1 calc R . .
C114 C -0.2061(4) -0.3326(2) 0.5113(3) 0.0211(8) Uani 1 1 d . . .
H114 H -0.2368 -0.3740 0.4841 0.025 Uiso 1 1 calc R . .
C201 C 0.1262(4) -0.3200(2) 0.5152(3) 0.0200(8) Uani 1 1 d . . .
C202 C 0.1819(5) -0.3781(2) 0.5382(3) 0.0257(9) Uani 1 1 d . . .
H202 H 0.1600 -0.4118 0.4962 0.031 Uiso 1 1 calc R . .
C203 C 0.2706(5) -0.3860(2) 0.6245(4) 0.0284(10) Uani 1 1 d . . .
H203 H 0.3113 -0.4251 0.6403 0.034 Uiso 1 1 calc R . .
C204 C 0.3004(5) -0.3381(3) 0.6873(3) 0.0286(10) Uani 1 1 d . . .
H204 H 0.3587 -0.3448 0.7465 0.034 Uiso 1 1 calc R . .
C205 C 0.2450(4) -0.2801(2) 0.6637(3) 0.0235(9) Uani 1 1 d . . .
H205 H 0.2650 -0.2468 0.7066 0.028 Uiso 1 1 calc R . .
C206 C 0.1601(4) -0.2710(2) 0.5769(3) 0.0193(8) Uani 1 1 d . . .
C207 C 0.0810(4) -0.2479(2) 0.3848(3) 0.0200(8) Uani 1 1 d . . .
C208 C 0.0892(4) -0.2422(2) 0.2935(3) 0.0241(9) Uani 1 1 d . . .
H208 H 0.0651 -0.2758 0.2516 0.029 Uiso 1 1 calc R . .
C209 C 0.1332(5) -0.1864(3) 0.2647(3) 0.0293(10) Uani 1 1 d . . .
H209 H 0.1385 -0.1822 0.2027 0.035 Uiso 1 1 calc R . .
C210 C 0.1692(5) -0.1370(3) 0.3253(3) 0.0289(10) Uani 1 1 d . . .
H210 H 0.2011 -0.0999 0.3049 0.035 Uiso 1 1 calc R . .
C211 C 0.1586(5) -0.1418(2) 0.4162(3) 0.0259(9) Uani 1 1 d . . .
H211 H 0.1800 -0.1076 0.4573 0.031 Uiso 1 1 calc R . .
C212 C 0.1160(4) -0.1978(2) 0.4454(3) 0.0204(8) Uani 1 1 d . . .
C213 C 0.0344(4) -0.3060(2) 0.4229(3) 0.0193(8) Uani 1 1 d . . .
H213 H 0.0334 -0.3413 0.3797 0.023 Uiso 1 1 calc R . .
C214 C 0.1031(4) -0.2086(2) 0.5431(3) 0.0187(8) Uani 1 1 d . . .
H214 H 0.1441 -0.1745 0.5859 0.022 Uiso 1 1 calc R . .
C1S C -0.1835(9) -0.0344(4) 0.7843(5) 0.0623(19) Uani 1 1 d DU . .
H1S1 H -0.2420 -0.0019 0.7983 0.075 Uiso 1 1 calc R A 1
H1S2 H -0.0919 -0.0244 0.8184 0.075 Uiso 1 1 calc R A 1
Cl1A Cl -0.2368(3) -0.11111(12) 0.8010(2) 0.0351(5) Uani 0.798(7) 1 d PDU B 2
Cl2A Cl -0.1032(4) -0.00135(16) 0.8929(2) 0.0942(14) Uani 0.798(7) 1 d PDU B 2
Cl1B Cl -0.229(3) -0.1074(9) 0.8215(16) 0.107(9) Uani 0.202(7) 1 d PDU B 1
Cl2B Cl -0.196(2) -0.0352(9) 0.6640(10) 0.130(8) Uani 0.202(7) 1 d PDU B 1
C2S C -0.4880(17) 0.0593(7) 0.5335(14) 0.062(4) Uani 0.374(4) 1 d PDU B -1
Cl5S Cl -0.3651(11) -0.0048(5) 0.5630(7) 0.070(3) Uani 0.374(4) 1 d PDU B -1
Cl6S Cl -0.6349(10) 0.0199(4) 0.4625(8) 0.065(3) Uani 0.374(4) 1 d PDU B -1
C2P C -0.575(5) -0.0301(18) 0.440(3) 0.062(4) Uani 0.126(4) 1 d PDU B -2
Cl5P Cl -0.509(2) 0.0252(11) 0.5315(13) 0.077(6) Uani 0.126(4) 1 d PDU B -2
Cl6P Cl -0.701(6) 0.008(3) 0.353(3) 0.23(2) Uani 0.126(4) 1 d PDU . -2

loop_
_atom_site_aniso_label
_atom_site_aniso_U_11
_atom_site_aniso_U_22
_atom_site_aniso_U_33
_atom_site_aniso_U_23
_atom_site_aniso_U_13
_atom_site_aniso_U_12
P1 0.0147(5) 0.0320(6) 0.0120(4) -0.0023(4) 0.0033(3) -0.0001(4)
Cl1 0.0243(5) 0.0294(6) 0.0253(5) 0.0056(4) 0.0053(4) 0.0054(4)
Al1 0.0326(7) 0.0249(7) 0.0174(6) -0.0006(5) 0.0072(5) -0.0039(6)
P2 0.0156(5) 0.0250(5) 0.0123(4) 0.0005(4) 0.0031(3) 0.0009(4)
Cl2 0.0992(15) 0.0312(7) 0.0341(7) 0.0097(6) -0.0182(8) -0.0016(8)
Cl3 0.0286(5) 0.0364(6) 0.0232(5) 0.0008(4) 0.0083(4) -0.0060(5)
Cl4 0.0412(8) 0.0784(12) 0.0512(9) -0.0322(9) 0.0279(7) -0.0187(8)
Cl5 0.0351(6) 0.0276(6) 0.0213(5) 0.0006(4) 0.0016(4) -0.0032(5)
C101 0.0201(19) 0.033(2) 0.0162(18) -0.0007(16) 0.0079(15) -0.0007(17)
C102 0.030(2) 0.033(3) 0.027(2) 0.0024(19) 0.0117(19) 0.006(2)
C103 0.034(3) 0.043(3) 0.031(3) 0.014(2) 0.011(2) 0.011(2)
C104 0.023(2) 0.054(3) 0.020(2) 0.011(2) 0.0046(17) 0.008(2)
C105 0.022(2) 0.042(3) 0.0153(19) -0.0005(18) 0.0040(16) -0.0011(19)
C106 0.0148(17) 0.031(2) 0.0147(18) 0.0006(16) 0.0045(14) -0.0010(16)
C107 0.0159(18) 0.034(2) 0.0136(17) -0.0022(16) 0.0046(14) 0.0010(16)
C108 0.0186(19) 0.041(3) 0.0161(19) -0.0069(18) 0.0058(15) -0.0047(18)
C109 0.017(2) 0.055(3) 0.023(2) -0.006(2) 0.0069(16) -0.003(2)
C110 0.021(2) 0.048(3) 0.020(2) -0.001(2) 0.0078(16) 0.005(2)
C111 0.020(2) 0.037(3) 0.0159(18) -0.0005(17) 0.0049(15) 0.0024(18)
C112 0.0168(18) 0.032(2) 0.0122(17) 0.0011(16) 0.0042(14) -0.0016(16)
C113 0.0180(18) 0.032(2) 0.0106(16) -0.0018(15) 0.0043(14) -0.0004(16)
C114 0.0185(18) 0.031(2) 0.0154(18) -0.0022(16) 0.0066(14) -0.0008(16)
C201 0.0167(18) 0.027(2) 0.0166(18) -0.0016(16) 0.0054(14) -0.0009(16)
C202 0.022(2) 0.028(2) 0.028(2) 0.0015(18) 0.0081(17) 0.0000(17)
C203 0.021(2) 0.028(2) 0.036(3) 0.007(2) 0.0052(18) 0.0023(18)
C204 0.020(2) 0.037(3) 0.026(2) 0.010(2) 0.0014(17) -0.0029(18)
C205 0.0189(19) 0.033(2) 0.0174(19) 0.0018(17) 0.0028(15) -0.0027(17)
C206 0.0158(17) 0.028(2) 0.0149(17) 0.0022(15) 0.0045(14) -0.0005(15)
C207 0.0148(17) 0.031(2) 0.0151(18) -0.0005(16) 0.0049(14) 0.0023(16)
C208 0.0192(19) 0.038(3) 0.0162(19) 0.0009(17) 0.0064(15) 0.0035(18)
C209 0.026(2) 0.046(3) 0.019(2) 0.0064(19) 0.0110(17) 0.005(2)
C210 0.023(2) 0.038(3) 0.028(2) 0.012(2) 0.0116(18) 0.0014(19)
C211 0.021(2) 0.034(3) 0.023(2) 0.0039(18) 0.0058(16) -0.0007(18)
C212 0.0151(17) 0.028(2) 0.0181(18) 0.0032(16) 0.0051(14) 0.0017(16)
C213 0.0171(18) 0.027(2) 0.0144(17) -0.0030(15) 0.0053(14) 0.0010(15)
C214 0.0168(17) 0.024(2) 0.0146(17) 0.0004(15) 0.0028(14) -0.0024(15)
C1S 0.061(5) 0.053(4) 0.064(4) -0.003(4) 0.002(4) 0.003(4)
Cl1A 0.0301(10) 0.0474(11) 0.0276(10) 0.0005(7) 0.0071(7) -0.0020(8)
Cl2A 0.109(3) 0.069(2) 0.083(2) -0.0292(16) -0.0152(18) -0.0121(17)
Cl1B 0.086(13) 0.156(16) 0.079(14) 0.050(12) 0.023(11) -0.027(12)
Cl2B 0.178(19) 0.142(16) 0.099(9) 0.058(10) 0.091(12) 0.068(14)
C2S 0.092(11) 0.033(9) 0.087(12) -0.011(8) 0.069(9) -0.029(6)
Cl5S 0.073(5) 0.075(7) 0.053(4) 0.001(4) -0.005(4) -0.029(4)
Cl6S 0.065(4) 0.040(4) 0.098(8) 0.017(4) 0.032(4) 0.026(3)
C2P 0.092(11) 0.033(9) 0.087(12) -0.011(8) 0.069(9) -0.029(6)
Cl5P 0.072(11) 0.095(14) 0.056(9) -0.004(9) 0.003(8) 0.024(10)
Cl6P 0.23(3) 0.24(3) 0.15(3) -0.01(2) -0.09(2) -0.03(3)

loop_
_atom_type_symbol
_atom_type_description
_atom_type_scat_dispersion_real
_atom_type_scat_dispersion_imag
_atom_type_scat_source
C C 0.0033 0.0016 'International Tables Vol C Tables 4.2.6.8 and 6.1.1.4'
H H 0.0000 0.0000 'International Tables Vol C Tables 4.2.6.8 and 6.1.1.4'
Al Al 0.0645 0.0514 'International Tables Vol C Tables 4.2.6.8 and 6.1.1.4'
P P 0.1023 0.0942 'International Tables Vol C Tables 4.2.6.8 and 6.1.1.4'
Cl Cl 0.1484 0.1585 'International Tables Vol C Tables 4.2.6.8 and 6.1.1.4'

loop_
_geom_angle_atom_site_label_1
_geom_angle_atom_site_label_2
_geom_angle_atom_site_label_3
_geom_angle
_geom_angle_site_symmetry_3
C213 P1 C114 113.6(2) .
C213 P1 P2 92.77(14) .
C114 P1 P2 91.60(14) .
Cl2 Al1 Cl5 113.29(9) .
Cl2 Al1 Cl4 110.96(11) .
Cl5 Al1 Cl4 106.89(9) .
Cl2 Al1 Cl3 107.75(10) .
Cl5 Al1 Cl3 109.28(8) .
Cl4 Al1 Cl3 108.59(9) .
C113 P2 C214 121.76(19) .
C113 P2 Cl1 106.04(16) .
C214 P2 Cl1 106.58(15) .
C113 P2 P1 104.87(15) .
C214 P2 P1 104.70(15) .
Cl1 P2 P1 113.13(7) .
C102 C101 C106 119.7(4) .
C102 C101 C114 123.4(4) .
C106 C101 C114 116.8(4) .
C101 C102 C103 119.1(5) .
C104 C103 C102 121.1(5) .
C105 C104 C103 120.0(5) .
C104 C105 C106 119.2(5) .
C101 C106 C105 120.9(4) .
C101 C106 C113 116.0(4) .
C105 C106 C113 123.0(4) .
C108 C107 C112 120.5(4) .
C108 C107 C114 123.5(4) .
C112 C107 C114 116.0(4) .
C109 C108 C107 119.2(5) .
C108 C109 C110 120.8(4) .
C111 C110 C109 120.3(5) .
C110 C111 C112 119.0(5) .
C111 C112 C107 120.2(4) .
C111 C112 C113 123.5(4) .
C107 C112 C113 116.3(4) .
C106 C113 C112 109.3(4) .
C106 C113 P2 107.8(3) .
C112 C113 P2 103.0(3) .
C101 C114 C107 108.4(3) .
C101 C114 P1 118.8(3) .
C107 C114 P1 100.3(3) .
C202 C201 C206 120.2(4) .
C202 C201 C213 122.8(4) .
C206 C201 C213 116.9(4) .
C201 C202 C203 118.5(5) .
C204 C203 C202 121.5(5) .
C203 C204 C205 119.7(4) .
C206 C205 C204 119.5(5) .
C205 C206 C201 120.6(4) .
C205 C206 C214 123.0(4) .
C201 C206 C214 116.4(4) .
C208 C207 C212 119.7(4) .
C208 C207 C213 123.4(4) .
C212 C207 C213 116.9(4) .
C209 C208 C207 119.1(5) .
C210 C209 C208 121.1(4) .
C209 C210 C211 120.3(5) .
C210 C211 C212 118.7(5) .
C207 C212 C211 121.1(4) .
C207 C212 C214 115.6(4) .
C211 C212 C214 123.2(4) .
C201 C213 C207 108.8(4) .
C201 C213 P1 115.5(3) .
C207 C213 P1 102.7(3) .
C206 C214 C212 109.6(4) .
C206 C214 P2 109.0(3) .
C212 C214 P2 101.7(3) .
Cl2B C1S Cl1B 110.7(11) .
Cl2B C1S Cl2A 145.8(10) .
Cl1B C1S Cl2A 99.9(9) .
Cl2B C1S Cl1A 100.9(8) .
Cl1B C1S Cl1A 9.9(9) .
Cl2A C1S Cl1A 109.6(4) .
Cl2B C1S Cl6P 33.2(19) 3_456
Cl1B C1S Cl6P 113.5(18) 3_456
Cl2A C1S Cl6P 141.2(16) 3_456
Cl1A C1S Cl6P 104.7(15) 3_456
C1S Cl2B Cl5S 123.4(10) .
Cl6S C2S Cl5S 102.7(8) .
C2S Cl5S Cl2B 143.1(9) .
Cl6P C2P Cl5P 108.0(17) .
C2P Cl6P C1S 158(4) 3_456

loop_
_geom_bond_atom_site_label_1
_geom_bond_atom_site_label_2
_geom_bond_distance
_geom_bond_site_symmetry_2
P1 C213 1.905(4) .
P1 C114 1.909(5) .
P1 P2 2.1777(16) .
Cl1 P2 1.9866(16) .
Al1 Cl2 2.110(2) .
Al1 Cl5 2.1277(18) .
Al1 Cl4 2.131(2) .
Al1 Cl3 2.1459(19) .
P2 C113 1.835(4) .
P2 C214 1.836(4) .
C101 C102 1.388(7) .
C101 C106 1.393(6) .
C101 C114 1.507(6) .
C102 C103 1.397(7) .
C103 C104 1.388(9) .
C104 C105 1.382(8) .
C105 C106 1.397(6) .
C106 C113 1.507(6) .
C107 C108 1.383(6) .
C107 C112 1.396(6) .
C107 C114 1.515(6) .
C108 C109 1.380(7) .
C109 C110 1.395(8) .
C110 C111 1.386(7) .
C111 C112 1.393(6) .
C112 C113 1.517(6) .
C201 C202 1.390(7) .
C201 C206 1.391(6) .
C201 C213 1.499(6) .
C202 C203 1.395(7) .
C203 C204 1.379(8) .
C204 C205 1.389(7) .
C205 C206 1.389(6) .
C206 C214 1.508(6) .
C207 C208 1.398(6) .
C207 C212 1.399(6) .
C207 C213 1.512(6) .
C208 C209 1.398(7) .
C209 C210 1.388(8) .
C210 C211 1.398(7) .
C211 C212 1.400(7) .
C212 C214 1.521(6) .
C1S Cl2B 1.774(13) .
C1S Cl1B 1.777(16) .
C1S Cl2A 1.778(7) .
C1S Cl1A 1.787(9) .
C1S Cl6P 2.18(3) 3_456
Cl2B Cl5S 2.12(2) .
C2S Cl6S 1.842(15) .
C2S Cl5S 1.867(17) .
C2P Cl6P 1.805(18) .
C2P Cl5P 1.814(19) .
Cl6P C1S 2.18(3) 3_456
